data_4128486
loop_
_publ_author_name
'Hadlington, Terrance J.'
'Szilv\'asi, Tibor'
'Driess, Matthias'

_publ_section_title
;
 Versatile Tautomerization of EH<sub>2</sub>-Substituted Silylenes (E = N,
 P, As) in the Coordination Sphere of Nickel.
;
_journal_issue 7
_journal_name_full 'Journal of the American Chemical Society'
_journal_page_first 3304
_journal_page_last 3314
_journal_paper_doi 10.1021/jacs.9b00159
_journal_volume 141
_journal_year 2019
_chemical_formula_moiety 'C37 H68 N6 Ni Si2'
_chemical_formula_sum 'C37 H68 N6 Ni Si2'
_chemical_formula_weight 711.86
_space_group_crystal_system monoclinic
_space_group_IT_number 14
_space_group_name_Hall '-P 2yn'
_space_group_name_H-M_alt 'P 1 21/n 1'
_atom_sites_solution_hydrogens mixed
_audit_creation_method SHELXL-2016/6
_cell_angle_alpha 90
_cell_angle_beta 113.769(2)
_cell_angle_gamma 90
_cell_formula_units_Z 4
_cell_length_a 18.5126(4)
_cell_length_b 11.6650(2)
_cell_length_c 20.9368(4)
_cell_measurement_reflns_used 8524
_cell_measurement_temperature 150(2)
_cell_measurement_theta_max 73.3310
_cell_measurement_theta_min 2.6010
_cell_volume 4137.79(15)
_computing_cell_refinement 'CrysAlisPro 1.171.38.46 (Rigaku OD, 2015)'
_computing_data_collection 'CrysAlisPro 1.171.38.46 (Rigaku OD, 2015)'
_computing_data_reduction 'CrysAlisPro 1.171.38.46 (Rigaku OD, 2015)'
_computing_structure_refinement 'SHELXL-2016/6 (Sheldrick, 2016)'
_diffrn_ambient_temperature 150(2)
_diffrn_detector_area_resol_mean 10.5435
_diffrn_measured_fraction_theta_full 0.999
_diffrn_measured_fraction_theta_max 0.994
_diffrn_measurement_device_type 'SuperNova, Single source at offset, Atlas'
_diffrn_measurement_method '\w scans'
_diffrn_radiation_type CuK\a
_diffrn_radiation_wavelength 1.54184
_diffrn_reflns_av_R_equivalents 0.0231
_diffrn_reflns_av_unetI/netI 0.0266
_diffrn_reflns_Laue_measured_fraction_full 0.999
_diffrn_reflns_Laue_measured_fraction_max 0.994
_diffrn_reflns_limit_h_max 22
_diffrn_reflns_limit_h_min -16
_diffrn_reflns_limit_k_max 14
_diffrn_reflns_limit_k_min -9
_diffrn_reflns_limit_l_max 25
_diffrn_reflns_limit_l_min -25
_diffrn_reflns_number 16315
_diffrn_reflns_point_group_measured_fraction_full 0.999
_diffrn_reflns_point_group_measured_fraction_max 0.994
_diffrn_reflns_theta_full 67.684
_diffrn_reflns_theta_max 69.996
_diffrn_reflns_theta_min 2.697
_diffrn_source 'micro-focus sealed X-ray tube'
_exptl_absorpt_coefficient_mu 1.461
_exptl_absorpt_correction_T_max 1.00000
_exptl_absorpt_correction_T_min 0.49575
_exptl_absorpt_correction_type multi-scan
_exptl_absorpt_process_details
;
CrysAlisPro 1.171.38.46 (Rigaku Oxford Diffraction, 2015)
Empirical absorption correction using spherical harmonics,
 implemented in SCALE3 ABSPACK scaling algorithm.
;
_exptl_crystal_colour red
_exptl_crystal_density_diffrn 1.143
_exptl_crystal_description plate
_exptl_crystal_F_000 1552
_exptl_crystal_size_max 0.330
_exptl_crystal_size_mid 0.274
_exptl_crystal_size_min 0.082
_refine_diff_density_max 0.869
_refine_diff_density_min -0.285
_refine_diff_density_rms 0.054
_refine_ls_extinction_method none
_refine_ls_goodness_of_fit_ref 1.020
_refine_ls_hydrogen_treatment mixed
_refine_ls_matrix_type full
_refine_ls_number_parameters 436
_refine_ls_number_reflns 7811
_refine_ls_number_restraints 0
_refine_ls_restrained_S_all 1.020
_refine_ls_R_factor_all 0.0456
_refine_ls_R_factor_gt 0.0397
_refine_ls_shift/su_max 0.001
_refine_ls_shift/su_mean 0.000
_refine_ls_structure_factor_coef Fsqd
_refine_ls_weighting_details 'w=1/[\s^2^(Fo^2^)+(0.0653P)^2^+1.4075P] where P=(Fo^2^+2Fc^2^)/3'
_refine_ls_weighting_scheme calc
_refine_ls_wR_factor_gt 0.1049
_refine_ls_wR_factor_ref 0.1104
_reflns_Friedel_coverage 0.000
_reflns_number_gt 6888
_reflns_number_total 7811
_reflns_threshold_expression 'I > 2\s(I)'
_cod_data_source_file ja9b00159_si_002.cif
_cod_data_source_block compound_5
_cod_original_cell_volume 4137.78(15)
_cod_original_sg_symbol_H-M 'P 21/n'
_cod_database_code 4128486
_shelx_shelxl_version_number 2016/6
_shelx_space_group_comment
;
The symmetry employed for this shelxl refinement is uniquely defined
by the following loop, which should always be used as a source of
symmetry information in preference to the above space-group names.
They are only intended as comments.
;

loop_
_space_group_symop_operation_xyz
'x, y, z'
'-x+1/2, y+1/2, -z+1/2'
'-x, -y, -z'
'x-1/2, -y-1/2, z-1/2'

loop_
_atom_site_label
_atom_site_type_symbol
_atom_site_fract_x
_atom_site_fract_y
_atom_site_fract_z
_atom_site_U_iso_or_equiv
_atom_site_adp_type
_atom_site_occupancy
_atom_site_site_symmetry_order
_atom_site_calc_flag
_atom_site_refinement_flags_posn
_atom_site_refinement_flags_adp
Ni1 Ni 0.74107(2) 0.72408(2) 0.00755(2) 0.02134(9) Uani 1 1 d . .
Si2 Si 0.78073(3) 0.44689(4) -0.09220(2) 0.02549(12) Uani 1 1 d . .
Si1 Si 0.72224(3) 0.54651(4) 0.01225(2) 0.02452(11) Uani 1 1 d . .
N4 N 0.69888(8) 0.86063(12) -0.12350(7) 0.0263(3) Uani 1 1 d . .
N5 N 0.78643(8) 0.85511(12) 0.13860(7) 0.0239(3) Uani 1 1 d . .
N3 N 0.59717(8) 0.81860(12) -0.10327(7) 0.0257(3) Uani 1 1 d . .
N1 N 0.74269(8) 0.42629(11) -0.02880(7) 0.0245(3) Uani 1 1 d . .
C16 C 0.67736(9) 0.80546(14) -0.07611(8) 0.0229(3) Uani 1 1 d . .
N6 N 0.88672(8) 0.83269(12) 0.11287(7) 0.0265(3) Uani 1 1 d . .
C27 C 0.80763(9) 0.80805(13) 0.08864(8) 0.0218(3) Uani 1 1 d . .
C18 C 0.63350(11) 0.90718(15) -0.17817(9) 0.0295(4) Uani 1 1 d . .
N2 N 0.66858(11) 0.48066(14) 0.05519(9) 0.0392(4) Uani 1 1 d . .
C1 C 0.72706(10) 0.31021(14) -0.01463(9) 0.0250(3) Uani 1 1 d . .
C6 C 0.78410(10) 0.24988(15) 0.04144(9) 0.0290(4) Uani 1 1 d . .
C17 C 0.56971(10) 0.88033(16) -0.16592(9) 0.0300(4) Uani 1 1 d . .
C2 C 0.65578(10) 0.25632(15) -0.05686(9) 0.0280(4) Uani 1 1 d . .
C19 C 0.55137(10) 0.77104(16) -0.06632(9) 0.0299(4) Uani 1 1 d . .
H19 H 0.590515 0.734951 -0.022808 0.036 Uiso 1 1 calc R U
C26 C 0.63753(13) 0.97648(18) -0.23713(10) 0.0403(4) Uani 1 1 d . .
H26A H 0.583994 0.996785 -0.269856 0.061 Uiso 1 1 calc R U
H26B H 0.663281 0.931290 -0.261461 0.061 Uiso 1 1 calc R U
H26C H 0.667944 1.046571 -0.218533 0.061 Uiso 1 1 calc R U
C33 C 0.93340(10) 0.78493(17) 0.07686(10) 0.0341(4) Uani 1 1 d . .
H33 H 0.894676 0.756172 0.030771 0.041 Uiso 1 1 calc R U
C13 C 0.80469(12) 0.30306(16) -0.11837(10) 0.0362(4) Uani 1 1 d . .
H13A H 0.842690 0.263665 -0.077191 0.054 Uiso 1 1 calc R U
H13B H 0.827573 0.312979 -0.152849 0.054 Uiso 1 1 calc R U
H13C H 0.756354 0.257270 -0.138762 0.054 Uiso 1 1 calc R U
C28 C 0.85084(10) 0.90402(15) 0.19299(9) 0.0293(4) Uani 1 1 d . .
C3 C 0.64487(11) 0.14132(16) -0.04445(10) 0.0339(4) Uani 1 1 d . .
H3 H 0.597162 0.104135 -0.073259 0.041 Uiso 1 1 calc R U
C29 C 0.91384(10) 0.89025(16) 0.17695(9) 0.0305(4) Uani 1 1 d . .
C37 C 0.99718(12) 0.9293(2) 0.21658(11) 0.0453(5) Uani 1 1 d . .
H37A H 1.002193 0.964102 0.260779 0.068 Uiso 1 1 calc R U
H37B H 1.011014 0.985933 0.188799 0.068 Uiso 1 1 calc R U
H37C H 1.032856 0.863422 0.226096 0.068 Uiso 1 1 calc R U
C24 C 0.80141(14) 0.8133(2) -0.16836(13) 0.0487(5) Uani 1 1 d . .
H24A H 0.779053 0.735864 -0.177194 0.073 Uiso 1 1 calc R U
H24B H 0.858786 0.808963 -0.153342 0.073 Uiso 1 1 calc R U
H24C H 0.778595 0.858844 -0.211233 0.073 Uiso 1 1 calc R U
C36 C 0.84467(12) 0.96794(19) 0.25227(10) 0.0427(5) Uani 1 1 d . .
H36A H 0.897475 0.991287 0.285094 0.064 Uiso 1 1 calc R U
H36B H 0.820771 0.918422 0.276244 0.064 Uiso 1 1 calc R U
H36C H 0.811729 1.036120 0.234437 0.064 Uiso 1 1 calc R U
C25 C 0.48482(12) 0.9082(2) -0.20895(10) 0.0456(5) Uani 1 1 d . .
H25A H 0.480752 0.952758 -0.249943 0.068 Uiso 1 1 calc R U
H25B H 0.463526 0.953087 -0.180928 0.068 Uiso 1 1 calc R U
H25C H 0.454664 0.836939 -0.224129 0.068 Uiso 1 1 calc R U
C7 C 0.59003(11) 0.31966(17) -0.11508(10) 0.0376(4) Uani 1 1 d . .
H7 H 0.609356 0.398932 -0.117476 0.045 Uiso 1 1 calc R U
C5 C 0.77017(12) 0.13561(16) 0.05171(10) 0.0341(4) Uani 1 1 d . .
H5 H 0.808576 0.094409 0.089189 0.041 Uiso 1 1 calc R U
C30 C 0.70887(10) 0.82646(16) 0.13821(9) 0.0282(4) Uani 1 1 d . .
H30 H 0.675694 0.797622 0.090301 0.034 Uiso 1 1 calc R U
C34 C 0.98048(12) 0.6812(2) 0.11559(12) 0.0469(5) Uani 1 1 d . .
H34A H 1.019458 0.705130 0.161393 0.070 Uiso 1 1 calc R U
H34B H 1.007651 0.647059 0.088597 0.070 Uiso 1 1 calc R U
H34C H 0.944672 0.624644 0.121733 0.070 Uiso 1 1 calc R U
C32 C 0.71663(13) 0.72839(18) 0.18796(11) 0.0403(4) Uani 1 1 d . .
H32A H 0.742035 0.663060 0.175950 0.060 Uiso 1 1 calc R U
H32B H 0.664116 0.705724 0.184261 0.060 Uiso 1 1 calc R U
H32C H 0.748766 0.752916 0.235851 0.060 Uiso 1 1 calc R U
C4 C 0.70154(12) 0.08052(16) 0.00849(10) 0.0358(4) Uani 1 1 d . .
H4 H 0.693676 0.001758 0.015310 0.043 Uiso 1 1 calc R U
C15 C 0.70770(11) 0.52127(17) -0.17093(9) 0.0343(4) Uani 1 1 d . .
H15A H 0.662875 0.470222 -0.195057 0.051 Uiso 1 1 calc R U
H15B H 0.732976 0.541410 -0.202501 0.051 Uiso 1 1 calc R U
H15C H 0.688986 0.591141 -0.156472 0.051 Uiso 1 1 calc R U
C14 C 0.87304(11) 0.53397(18) -0.05698(11) 0.0394(4) Uani 1 1 d . .
H14A H 0.861550 0.609535 -0.042857 0.059 Uiso 1 1 calc R U
H14B H 0.893592 0.543177 -0.093109 0.059 Uiso 1 1 calc R U
H14C H 0.912478 0.494941 -0.016474 0.059 Uiso 1 1 calc R U
C22 C 0.78250(11) 0.86964(18) -0.11147(10) 0.0361(4) Uani 1 1 d . .
H22 H 0.813084 0.827166 -0.067276 0.043 Uiso 1 1 calc R U
C31 C 0.66517(12) 0.92886(18) 0.15107(11) 0.0395(4) Uani 1 1 d . .
H31A H 0.687664 0.947438 0.200953 0.059 Uiso 1 1 calc R U
H31B H 0.609154 0.909845 0.135993 0.059 Uiso 1 1 calc R U
H31C H 0.670641 0.995045 0.124536 0.059 Uiso 1 1 calc R U
C20 C 0.51015(14) 0.8640(2) -0.04269(12) 0.0488(5) Uani 1 1 d . .
H20A H 0.547620 0.925746 -0.019878 0.073 Uiso 1 1 calc R U
H20B H 0.490319 0.831535 -0.009684 0.073 Uiso 1 1 calc R U
H20C H 0.465910 0.894824 -0.083259 0.073 Uiso 1 1 calc R U
C21 C 0.49701(14) 0.6756(2) -0.10731(12) 0.0529(6) Uani 1 1 d . .
H21A H 0.455286 0.707376 -0.149320 0.079 Uiso 1 1 calc R U
H21B H 0.473246 0.638716 -0.078360 0.079 Uiso 1 1 calc R U
H21C H 0.527315 0.618775 -0.120773 0.079 Uiso 1 1 calc R U
C10 C 0.86000(12) 0.30683(19) 0.09108(10) 0.0417(5) Uani 1 1 d . .
H10 H 0.861393 0.386070 0.073385 0.050 Uiso 1 1 calc R U
C8 C 0.56990(16) 0.2631(2) -0.18610(12) 0.0601(7) Uani 1 1 d . .
H8A H 0.617061 0.261276 -0.196378 0.090 Uiso 1 1 calc R U
H8B H 0.528315 0.307126 -0.222293 0.090 Uiso 1 1 calc R U
H8C H 0.551428 0.184646 -0.185143 0.090 Uiso 1 1 calc R U
C23 C 0.81135(16) 0.9932(2) -0.09962(15) 0.0634(7) Uani 1 1 d . .
H23A H 0.786599 1.036432 -0.143235 0.095 Uiso 1 1 calc R U
H23B H 0.868828 0.994728 -0.084349 0.095 Uiso 1 1 calc R U
H23C H 0.797203 1.028106 -0.063644 0.095 Uiso 1 1 calc R U
C35 C 0.98349(15) 0.8740(2) 0.06093(14) 0.0592(7) Uani 1 1 d . .
H35A H 0.952792 0.944491 0.044434 0.089 Uiso 1 1 calc R U
H35B H 0.999486 0.844670 0.024721 0.089 Uiso 1 1 calc R U
H35C H 1.030553 0.890352 0.103340 0.089 Uiso 1 1 calc R U
C9 C 0.51679(12) 0.3304(2) -0.09911(14) 0.0580(7) Uani 1 1 d . .
H9A H 0.496935 0.253796 -0.095695 0.087 Uiso 1 1 calc R U
H9B H 0.475935 0.373343 -0.136607 0.087 Uiso 1 1 calc R U
H9C H 0.530499 0.371033 -0.054781 0.087 Uiso 1 1 calc R U
C11 C 0.86066(16) 0.3174(3) 0.16409(12) 0.0652(7) Uani 1 1 d . .
H11A H 0.860550 0.240672 0.183149 0.098 Uiso 1 1 calc R U
H11B H 0.813709 0.359460 0.161397 0.098 Uiso 1 1 calc R U
H11C H 0.908163 0.358732 0.194524 0.098 Uiso 1 1 calc R U
C12 C 0.93361(14) 0.2445(3) 0.09478(15) 0.0711(8) Uani 1 1 d . .
H12A H 0.935750 0.168355 0.115288 0.107 Uiso 1 1 calc R U
H12B H 0.980496 0.288436 0.123791 0.107 Uiso 1 1 calc R U
H12C H 0.932075 0.236371 0.047664 0.107 Uiso 1 1 calc R U
H2B H 0.656089 0.524606 0.082014 0.059(8) Uiso 1 1 d R .
H2A H 0.659989 0.411906 0.052014 0.052(7) Uiso 1 1 d R .

loop_
_atom_site_aniso_label
_atom_site_aniso_U_11
_atom_site_aniso_U_22
_atom_site_aniso_U_33
_atom_site_aniso_U_23
_atom_site_aniso_U_13
_atom_site_aniso_U_12
Ni1 0.02092(15) 0.01891(16) 0.02430(15) -0.00114(10) 0.00923(12) -0.00149(10)
Si2 0.0273(2) 0.0210(2) 0.0286(2) 0.00059(17) 0.01169(18) 0.00036(17)
Si1 0.0262(2) 0.0186(2) 0.0296(2) -0.00032(17) 0.01203(18) -0.00065(17)
N4 0.0266(7) 0.0251(7) 0.0277(7) 0.0009(6) 0.0114(6) -0.0025(6)
N5 0.0229(6) 0.0212(7) 0.0253(6) -0.0003(5) 0.0074(5) 0.0019(5)
N3 0.0248(7) 0.0261(7) 0.0257(7) 0.0001(6) 0.0097(6) 0.0013(6)
N1 0.0268(7) 0.0170(6) 0.0281(7) 0.0007(5) 0.0094(6) -0.0008(5)
C16 0.0246(8) 0.0187(7) 0.0251(7) -0.0033(6) 0.0097(6) -0.0020(6)
N6 0.0215(7) 0.0268(7) 0.0295(7) -0.0004(6) 0.0085(6) -0.0007(6)
C27 0.0214(7) 0.0170(7) 0.0257(7) 0.0029(6) 0.0080(6) 0.0007(6)
C18 0.0361(9) 0.0258(8) 0.0256(8) 0.0023(7) 0.0113(7) 0.0023(7)
N2 0.0604(11) 0.0198(8) 0.0475(9) -0.0042(7) 0.0323(8) -0.0075(7)
C1 0.0305(8) 0.0182(8) 0.0270(8) 0.0005(6) 0.0123(7) 0.0012(6)
C6 0.0309(9) 0.0258(8) 0.0285(8) 0.0018(7) 0.0103(7) 0.0019(7)
C17 0.0328(9) 0.0295(9) 0.0265(8) 0.0016(7) 0.0106(7) 0.0061(7)
C2 0.0297(8) 0.0223(8) 0.0301(8) 0.0023(7) 0.0100(7) -0.0017(7)
C19 0.0257(8) 0.0342(10) 0.0314(8) 0.0027(7) 0.0132(7) 0.0011(7)
C26 0.0492(11) 0.0393(11) 0.0336(9) 0.0096(8) 0.0179(8) 0.0015(9)
C33 0.0247(8) 0.0435(11) 0.0360(9) 0.0010(8) 0.0143(7) 0.0024(8)
C13 0.0456(11) 0.0274(9) 0.0408(10) -0.0015(8) 0.0227(9) 0.0049(8)
C28 0.0302(9) 0.0238(8) 0.0268(8) -0.0026(7) 0.0042(7) 0.0012(7)
C3 0.0378(10) 0.0259(9) 0.0339(9) -0.0001(7) 0.0102(8) -0.0075(7)
C29 0.0275(8) 0.0270(9) 0.0298(8) -0.0024(7) 0.0040(7) -0.0033(7)
C37 0.0303(10) 0.0514(13) 0.0435(11) -0.0068(10) 0.0037(8) -0.0099(9)
C24 0.0486(12) 0.0394(12) 0.0712(15) 0.0020(11) 0.0378(11) 0.0024(10)
C36 0.0421(11) 0.0413(11) 0.0350(10) -0.0141(9) 0.0055(8) 0.0062(9)
C25 0.0361(10) 0.0608(14) 0.0365(10) 0.0118(10) 0.0111(8) 0.0158(10)
C7 0.0322(9) 0.0288(9) 0.0404(10) 0.0091(8) 0.0029(8) -0.0059(8)
C5 0.0415(10) 0.0270(9) 0.0311(9) 0.0080(7) 0.0118(8) 0.0069(8)
C30 0.0246(8) 0.0314(9) 0.0292(8) -0.0005(7) 0.0116(7) 0.0016(7)
C34 0.0352(10) 0.0531(13) 0.0481(11) -0.0040(10) 0.0124(9) 0.0137(10)
C32 0.0427(11) 0.0391(11) 0.0440(11) 0.0061(9) 0.0226(9) -0.0016(9)
C4 0.0489(11) 0.0208(8) 0.0394(10) 0.0035(7) 0.0196(9) -0.0020(8)
C15 0.0390(10) 0.0323(10) 0.0319(9) 0.0061(8) 0.0147(8) 0.0036(8)
C14 0.0333(9) 0.0405(11) 0.0464(11) -0.0033(9) 0.0181(8) -0.0064(8)
C22 0.0283(9) 0.0419(11) 0.0400(10) 0.0098(8) 0.0158(8) -0.0034(8)
C31 0.0354(10) 0.0424(11) 0.0447(10) 0.0019(9) 0.0203(9) 0.0102(8)
C20 0.0528(12) 0.0528(13) 0.0548(12) 0.0097(10) 0.0363(11) 0.0173(11)
C21 0.0509(13) 0.0545(14) 0.0493(12) -0.0024(11) 0.0163(10) -0.0247(11)
C10 0.0351(10) 0.0400(11) 0.0367(10) 0.0084(9) 0.0006(8) -0.0033(9)
C8 0.0681(16) 0.0482(13) 0.0378(11) 0.0054(10) -0.0061(11) -0.0124(12)
C23 0.0597(15) 0.0656(17) 0.0777(17) -0.0288(14) 0.0409(13) -0.0372(13)
C35 0.0517(13) 0.0700(17) 0.0702(16) 0.0015(13) 0.0394(12) -0.0136(12)
C9 0.0291(10) 0.0572(14) 0.0758(16) 0.0289(13) 0.0088(10) 0.0003(10)
C11 0.0553(15) 0.0820(19) 0.0411(12) -0.0190(13) 0.0014(11) -0.0023(14)
C12 0.0343(12) 0.107(2) 0.0638(16) -0.0053(16) 0.0110(11) 0.0054(14)

loop_
_atom_type_symbol
_atom_type_description
_atom_type_scat_dispersion_real
_atom_type_scat_dispersion_imag
_atom_type_scat_source
C C 0.0181 0.0091 'International Tables Vol C Tables 4.2.6.8 and 6.1.1.4'
H H 0.0000 0.0000 'International Tables Vol C Tables 4.2.6.8 and 6.1.1.4'
N N 0.0311 0.0180 'International Tables Vol C Tables 4.2.6.8 and 6.1.1.4'
Si Si 0.2541 0.3302 'International Tables Vol C Tables 4.2.6.8 and 6.1.1.4'
Ni Ni -3.0029 0.5091 'International Tables Vol C Tables 4.2.6.8 and 6.1.1.4'

loop_
_geom_angle_atom_site_label_1
_geom_angle_atom_site_label_2
_geom_angle_atom_site_label_3
_geom_angle
C27 Ni1 C16 119.61(7)
C27 Ni1 Si1 121.33(5)
C16 Ni1 Si1 118.37(5)
N1 Si2 C14 111.05(8)
N1 Si2 C15 111.26(8)
C14 Si2 C15 108.50(9)
N1 Si2 C13 108.28(8)
C14 Si2 C13 108.43(9)
C15 Si2 C13 109.26(9)
N2 Si1 N1 100.25(7)
N2 Si1 Ni1 126.13(6)
N1 Si1 Ni1 133.32(5)
C16 N4 C18 111.54(14)
C16 N4 C22 120.25(14)
C18 N4 C22 128.15(15)
C27 N5 C28 111.89(14)
C27 N5 C30 118.93(13)
C28 N5 C30 127.45(14)
C16 N3 C17 111.75(14)
C16 N3 C19 119.96(14)
C17 N3 C19 128.28(14)
C1 N1 Si2 117.42(11)
C1 N1 Si1 123.14(11)
Si2 N1 Si1 119.40(8)
N3 C16 N4 103.31(13)
N3 C16 Ni1 126.78(12)
N4 C16 Ni1 129.89(12)
C27 N6 C29 111.82(14)
C27 N6 C33 119.48(14)
C29 N6 C33 128.08(14)
N5 C27 N6 102.99(13)
N5 C27 Ni1 126.92(12)
N6 C27 Ni1 130.05(12)
C17 C18 N4 106.91(15)
C17 C18 C26 128.41(17)
N4 C18 C26 124.65(16)
C2 C1 C6 119.88(15)
C2 C1 N1 120.41(15)
C6 C1 N1 119.70(15)
C5 C6 C1 118.93(16)
C5 C6 C10 119.36(16)
C1 C6 C10 121.71(16)
C18 C17 N3 106.49(15)
C18 C17 C25 128.65(17)
N3 C17 C25 124.86(16)
C3 C2 C1 118.81(16)
C3 C2 C7 119.10(16)
C1 C2 C7 122.09(15)
N3 C19 C21 111.86(16)
N3 C19 C20 111.99(16)
C21 C19 C20 113.79(18)
N6 C33 C35 113.09(18)
N6 C33 C34 110.98(16)
C35 C33 C34 113.11(18)
C29 C28 N5 106.77(15)
C29 C28 C36 129.16(17)
N5 C28 C36 123.82(16)
C4 C3 C2 121.62(17)
C28 C29 N6 106.49(14)
C28 C29 C37 128.87(17)
N6 C29 C37 124.62(17)
C2 C7 C9 111.01(17)
C2 C7 C8 111.84(18)
C9 C7 C8 111.01(19)
C4 C5 C6 121.46(17)
N5 C30 C32 110.24(14)
N5 C30 C31 114.01(15)
C32 C30 C31 112.33(15)
C3 C4 C5 119.19(16)
N4 C22 C24 113.25(17)
N4 C22 C23 111.84(18)
C24 C22 C23 111.14(17)
C12 C10 C6 112.8(2)
C12 C10 C11 110.0(2)
C6 C10 C11 110.54(18)

loop_
_geom_bond_atom_site_label_1
_geom_bond_atom_site_label_2
_geom_bond_distance
Ni1 C27 1.9167(16)
Ni1 C16 1.9223(16)
Ni1 Si1 2.1093(5)
Si2 N1 1.7519(14)
Si2 C14 1.8655(19)
Si2 C15 1.8713(18)
Si2 C13 1.8730(19)
Si1 N2 1.7622(17)
Si1 N1 1.7638(14)
N4 C16 1.370(2)
N4 C18 1.398(2)
N4 C22 1.469(2)
N5 C27 1.371(2)
N5 C28 1.396(2)
N5 C30 1.471(2)
N3 C16 1.367(2)
N3 C17 1.400(2)
N3 C19 1.468(2)
N1 C1 1.440(2)
N6 C27 1.373(2)
N6 C29 1.400(2)
N6 C33 1.467(2)
C18 C17 1.343(3)
C18 C26 1.502(2)
C1 C2 1.406(2)
C1 C6 1.410(2)
C6 C5 1.391(3)
C6 C10 1.523(3)
C17 C25 1.499(3)
C2 C3 1.396(2)
C2 C7 1.522(2)
C19 C21 1.515(3)
C19 C20 1.519(3)
C33 C35 1.516(3)
C33 C34 1.520(3)
C28 C29 1.347(3)
C28 C36 1.491(2)
C3 C4 1.377(3)
C29 C37 1.498(2)
C24 C22 1.519(3)
C7 C9 1.527(3)
C7 C8 1.529(3)
C5 C4 1.385(3)
C30 C32 1.514(3)
C30 C31 1.526(2)
C22 C23 1.523(3)
C10 C12 1.519(3)
C10 C11 1.529(3)
